data_7022442
loop_
_publ_author_name
'Jolleys, Andrew'
'Levason, William'
'Reid, Gillian'

_publ_section_title
;
 Thioether coordination to divalent selenium halide acceptors--synthesis,
 properties and structures.
;
_journal_issue 8
_journal_name_full 'Dalton transactions (Cambridge, England : 2003)'
_journal_page_first 2963
_journal_page_last 2972
_journal_paper_doi 10.1039/c2dt32665e
_journal_volume 42
_journal_year 2013
_chemical_formula_moiety 'C10 H13 S2 1+, Cl3Se-'
_chemical_formula_sum 'C10 H13 Cl3 S2 Se'
_chemical_formula_weight 382.63
_chemical_name_systematic
;
bis[2-methyl-1-(methylthio)-1,3-dihydro-2-benzothiophenium]
hexachlorodiselenate(II)
;
_space_group_IT_number 2
_space_group_name_Hall '-P 1'
_symmetry_cell_setting triclinic
_symmetry_space_group_name_Hall '-P 1'
_symmetry_space_group_name_H-M 'P -1'
_atom_sites_solution_hydrogens geom
_atom_sites_solution_primary direct
_atom_sites_solution_secondary difmap
_audit_creation_date 2012-10-22
_audit_creation_method 'SHELXL-97 + hand edit'
_cell_angle_alpha 93.373(7)
_cell_angle_beta 96.211(7)
_cell_angle_gamma 107.647(8)
_cell_formula_units_Z 2
_cell_length_a 7.607(4)
_cell_length_b 9.262(5)
_cell_length_c 10.897(6)
_cell_measurement_reflns_used 5239
_cell_measurement_temperature 100(2)
_cell_measurement_theta_max 27.5
_cell_measurement_theta_min 3.0
_cell_volume 723.9(7)
_computing_cell_refinement 'CrystalClear-SM Expert 2.0 r7 (Rigaku, 2011)'
_computing_data_collection 'CrystalClear-SM Expert 2.0 r7 (Rigaku, 2011)'
_computing_data_reduction 'CrystalClear-SM Expert 2.0 r7 (Rigaku, 2011)'
_computing_structure_refinement 'SHELXL-97 (Sheldrick, 2008)'
_computing_structure_solution 'SHELXS-97 (Sheldrick, 1997)'
_diffrn_ambient_temperature 100(2)
_diffrn_detector 'CCD plate'
_diffrn_detector_type 'Rigaku HG Saturn724+ (2x2 bin mode)'
_diffrn_measured_fraction_theta_full 0.994
_diffrn_measured_fraction_theta_max 0.994
_diffrn_measurement_device 'Four-circle \k diffractometer'
_diffrn_measurement_device_type 'Rigaku AFC12 '
_diffrn_measurement_method 'Profile data from \w-scans'
_diffrn_radiation_collimation 'Confocal mirrors, VHF VariMax '
_diffrn_radiation_type MoK\a
_diffrn_radiation_wavelength 0.71073
_diffrn_reflns_av_R_equivalents 0.0641
_diffrn_reflns_av_sigmaI/netI 0.1085
_diffrn_reflns_limit_h_max 9
_diffrn_reflns_limit_h_min -9
_diffrn_reflns_limit_k_max 10
_diffrn_reflns_limit_k_min -12
_diffrn_reflns_limit_l_max 14
_diffrn_reflns_limit_l_min -12
_diffrn_reflns_number 6696
_diffrn_reflns_theta_full 27.48
_diffrn_reflns_theta_max 27.48
_diffrn_reflns_theta_min 3.05
_diffrn_source 'Rotating anode X-ray tube'
_diffrn_source_type 'Rigaku FR-E+ Superbright'
_diffrn_standards_number 0
_exptl_absorpt_coefficient_mu 3.407
_exptl_absorpt_correction_T_max 1.000
_exptl_absorpt_correction_T_min 0.655
_exptl_absorpt_correction_type multi-scan
_exptl_absorpt_process_details
;Jacobson, R.A. (1998). REQAB. Private communication to the
Rigaku Corporation, Tokyo, Japan.
;
_exptl_crystal_colour yellow
_exptl_crystal_density_diffrn 1.755
_exptl_crystal_density_method 'not measured'
_exptl_crystal_description chip
_exptl_crystal_F_000 380
_exptl_crystal_size_max 0.05
_exptl_crystal_size_mid 0.02
_exptl_crystal_size_min 0.01
_refine_diff_density_max 0.896
_refine_diff_density_min -0.720
_refine_diff_density_rms 0.155
_refine_ls_extinction_method none
_refine_ls_goodness_of_fit_ref 1.003
_refine_ls_hydrogen_treatment constr
_refine_ls_matrix_type full
_refine_ls_number_parameters 147
_refine_ls_number_reflns 3282
_refine_ls_number_restraints 0
_refine_ls_restrained_S_all 1.003
_refine_ls_R_factor_all 0.0929
_refine_ls_R_factor_gt 0.0537
_refine_ls_shift/su_max 0.000
_refine_ls_shift/su_mean 0.000
_refine_ls_structure_factor_coef Fsqd
_refine_ls_weighting_details 'w=1/[\s^2^(Fo^2^)+(0.0305P)^2^+0.0000P] where P=(Fo^2^+2Fc^2^)/3'
_refine_ls_weighting_scheme calc
_refine_ls_wR_factor_gt 0.0971
_refine_ls_wR_factor_ref 0.1130
_reflns_number_gt 2246
_reflns_number_total 3282
_reflns_threshold_expression I>2\s(I)
_cod_data_source_file c2dt32665e.txt
_cod_data_source_block 12aj013r
_cod_depositor_comments
;

2018-03-12
Z value and formula fixed to values more according to usual
chemical conventions.                 miguel
;
_cod_original_formula_sum 'C20 H26 Cl6 S4 Se2'
_cod_original_formula_weight 765.27
_cod_original_formula_moiety '2(C10 H13 S2 1+), Cl6 Se2 2-'
_cod_original_formula_units_Z 1
_cod_original_cell_volume 724.0(6)
_cod_database_code 7022442

loop_
_symmetry_equiv_pos_as_xyz
'x, y, z'
'-x, -y, -z'

loop_
_atom_site_label
_atom_site_type_symbol
_atom_site_fract_x
_atom_site_fract_y
_atom_site_fract_z
_atom_site_U_iso_or_equiv
_atom_site_adp_type
_atom_site_occupancy
_atom_site_symmetry_multiplicity
_atom_site_calc_flag
_atom_site_refinement_flags
S1 S 0.29126(16) 0.18241(15) 0.34845(12) 0.0237(3) Uani 1 1 d .
S2 S 0.49983(17) 0.27538(16) 0.13534(13) 0.0273(3) Uani 1 1 d .
C1 C 0.1924(7) 0.2837(6) 0.4530(5) 0.0288(13) Uani 1 1 d .
H1A H 0.0815 0.2999 0.4091 0.043 Uiso 1 1 calc R
H1B H 0.2840 0.3823 0.4839 0.043 Uiso 1 1 calc R
H1C H 0.1576 0.2240 0.5229 0.043 Uiso 1 1 calc R
C2 C 0.0855(6) 0.0414(5) 0.2681(5) 0.0224(11) Uani 1 1 d .
H2A H 0.1165 -0.0485 0.2351 0.027 Uiso 1 1 calc R
H2B H -0.0088 0.0079 0.3251 0.027 Uiso 1 1 calc R
C3 C 0.0122(7) 0.1155(6) 0.1639(5) 0.0213(11) Uani 1 1 d .
C4 C -0.1595(6) 0.0558(6) 0.0936(5) 0.0232(12) Uani 1 1 d .
H4 H -0.2443 -0.0370 0.1113 0.028 Uiso 1 1 calc R
C5 C -0.2071(7) 0.1330(6) -0.0035(5) 0.0263(12) Uani 1 1 d .
H5 H -0.3250 0.0923 -0.0529 0.032 Uiso 1 1 calc R
C6 C -0.0840(7) 0.2693(6) -0.0292(5) 0.0280(13) Uani 1 1 d .
H6 H -0.1191 0.3217 -0.0953 0.034 Uiso 1 1 calc R
C7 C 0.0899(7) 0.3297(6) 0.0408(5) 0.0246(12) Uani 1 1 d .
H7 H 0.1758 0.4214 0.0222 0.030 Uiso 1 1 calc R
C8 C 0.1349(6) 0.2519(6) 0.1391(5) 0.0236(12) Uani 1 1 d .
C9 C 0.3206(6) 0.3030(6) 0.2202(5) 0.0221(11) Uani 1 1 d .
H9 H 0.3522 0.4124 0.2524 0.027 Uiso 1 1 calc R
C10 C 0.7019(6) 0.3681(6) 0.2480(5) 0.0279(13) Uani 1 1 d .
H10A H 0.7046 0.4726 0.2713 0.042 Uiso 1 1 calc R
H10B H 0.8150 0.3699 0.2118 0.042 Uiso 1 1 calc R
H10C H 0.6956 0.3121 0.3217 0.042 Uiso 1 1 calc R
Se1 Se 0.40138(6) 0.81344(6) 0.38010(5) 0.02148(16) Uani 1 1 d .
Cl1 Cl 0.27931(15) 0.95307(14) 0.56275(13) 0.0263(3) Uani 1 1 d .
Cl2 Cl 0.12590(17) 0.62529(15) 0.35225(13) 0.0302(3) Uani 1 1 d .
Cl3 Cl 0.52110(17) 0.71210(15) 0.22770(13) 0.0289(3) Uani 1 1 d .

loop_
_atom_site_aniso_label
_atom_site_aniso_U_11
_atom_site_aniso_U_22
_atom_site_aniso_U_33
_atom_site_aniso_U_23
_atom_site_aniso_U_13
_atom_site_aniso_U_12
S1 0.0192(6) 0.0303(8) 0.0235(8) 0.0042(6) 0.0009(5) 0.0106(6)
S2 0.0188(6) 0.0336(8) 0.0284(8) 0.0004(6) 0.0026(6) 0.0072(6)
C1 0.026(3) 0.026(3) 0.037(4) 0.001(3) 0.005(2) 0.012(2)
C2 0.022(2) 0.019(3) 0.026(3) 0.003(2) 0.004(2) 0.007(2)
C3 0.023(3) 0.025(3) 0.019(3) 0.000(2) 0.002(2) 0.014(2)
C4 0.018(2) 0.028(3) 0.026(3) 0.000(2) 0.004(2) 0.009(2)
C5 0.020(3) 0.038(3) 0.023(3) -0.005(3) -0.003(2) 0.015(2)
C6 0.033(3) 0.034(3) 0.023(3) 0.002(3) -0.004(2) 0.021(3)
C7 0.025(3) 0.026(3) 0.024(3) 0.002(2) 0.003(2) 0.011(2)
C8 0.021(3) 0.027(3) 0.024(3) 0.001(2) -0.001(2) 0.010(2)
C9 0.020(2) 0.020(3) 0.027(3) 0.001(2) 0.002(2) 0.009(2)
C10 0.016(2) 0.031(3) 0.036(4) -0.004(3) 0.003(2) 0.008(2)
Se1 0.0174(3) 0.0222(3) 0.0251(3) 0.0037(2) -0.0014(2) 0.0079(2)
Cl1 0.0178(6) 0.0286(8) 0.0327(8) 0.0034(6) 0.0048(5) 0.0069(5)
Cl2 0.0217(6) 0.0267(8) 0.0374(9) 0.0007(6) -0.0009(6) 0.0024(5)
Cl3 0.0296(7) 0.0273(8) 0.0310(8) -0.0007(6) 0.0061(6) 0.0108(6)

loop_
_atom_type_symbol
_atom_type_description
_atom_type_scat_dispersion_real
_atom_type_scat_dispersion_imag
_atom_type_scat_source
C C 0.0033 0.0016 'International Tables Vol C Tables 4.2.6.8 and 6.1.1.4'
H H 0.0000 0.0000 'International Tables Vol C Tables 4.2.6.8 and 6.1.1.4'
S S 0.1246 0.1234 'International Tables Vol C Tables 4.2.6.8 and 6.1.1.4'
Cl Cl 0.1484 0.1585 'International Tables Vol C Tables 4.2.6.8 and 6.1.1.4'
Se Se -0.0929 2.2259 'International Tables Vol C Tables 4.2.6.8 and 6.1.1.4'

loop_
_geom_angle_atom_site_label_1
_geom_angle_atom_site_label_2
_geom_angle_atom_site_label_3
_geom_angle
C1 S1 C2 101.4(2)
C1 S1 C9 101.6(2)
C2 S1 C9 94.0(2)
C9 S2 C10 99.6(2)
S1 C1 H1A 109.5
S1 C1 H1B 109.5
H1A C1 H1B 109.5
S1 C1 H1C 109.5
H1A C1 H1C 109.5
H1B C1 H1C 109.5
C3 C2 S1 106.7(3)
C3 C2 H2A 110.4
S1 C2 H2A 110.4
C3 C2 H2B 110.4
S1 C2 H2B 110.4
H2A C2 H2B 108.6
C4 C3 C8 120.4(4)
C4 C3 C2 125.0(5)
C8 C3 C2 114.6(4)
C3 C4 C5 119.2(5)
C3 C4 H4 120.4
C5 C4 H4 120.4
C4 C5 C6 120.6(5)
C4 C5 H5 119.7
C6 C5 H5 119.7
C7 C6 C5 120.6(5)
C7 C6 H6 119.7
C5 C6 H6 119.7
C6 C7 C8 118.1(5)
C6 C7 H7 120.9
C8 C7 H7 120.9
C3 C8 C7 121.1(5)
C3 C8 C9 115.4(4)
C7 C8 C9 123.5(5)
C8 C9 S2 110.5(4)
C8 C9 S1 105.3(3)
S2 C9 S1 110.2(2)
C8 C9 H9 110.3
S2 C9 H9 110.3
S1 C9 H9 110.3
S2 C10 H10A 109.5
S2 C10 H10B 109.5
H10A C10 H10B 109.5
S2 C10 H10C 109.5
H10A C10 H10C 109.5
H10B C10 H10C 109.5
Cl2 Se1 Cl3 94.68(6)
Cl2 Se1 Cl1 89.37(6)
Cl3 Se1 Cl1 175.87(5)

loop_
_geom_bond_atom_site_label_1
_geom_bond_atom_site_label_2
_geom_bond_distance
S1 C1 1.797(5)
S1 C2 1.803(5)
S1 C9 1.830(5)
S2 C9 1.799(5)
S2 C10 1.810(5)
C1 H1A 0.9800
C1 H1B 0.9800
C1 H1C 0.9800
C2 C3 1.502(6)
C2 H2A 0.9900
C2 H2B 0.9900
C3 C4 1.377(6)
C3 C8 1.386(7)
C4 C5 1.387(6)
C4 H4 0.9500
C5 C6 1.390(7)
C5 H5 0.9500
C6 C7 1.388(7)
C6 H6 0.9500
C7 C8 1.395(6)
C7 H7 0.9500
C8 C9 1.509(6)
C9 H9 1.0000
C10 H10A 0.9800
C10 H10B 0.9800
C10 H10C 0.9800
Se1 Cl2 2.2598(16)
Se1 Cl3 2.2651(16)
Se1 Cl1 2.7057(17)

loop_
_geom_contact_atom_site_label_1
_geom_contact_atom_site_label_2
_geom_contact_distance
_geom_contact_site_symmetry_2
S1 Cl1 3.238(2) 1_545
